data_7705677
loop_
_publ_author_name
'Wilson, Daniel W. N.'
'Myers, William K.'
'Goicoechea, Jose M.'

_publ_section_title
;
 Synthesis and decarbonylation chemistry of gallium phosphaketenes.
;
_journal_issue 43
_journal_name_full 'Dalton transactions (Cambridge, England : 2003)'
_journal_page_first 15249
_journal_page_last 15255
_journal_paper_doi 10.1039/d0dt03174g
_journal_volume 49
_journal_year 2020
_chemical_formula_moiety 'C58 H64 Ga N4 O P, 2(C7 H8)'
_chemical_formula_sum 'C72 H80 Ga N4 O P'
_chemical_formula_weight 1118.09
_chemical_name_systematic
;
 Ga(PCO)(IMes)[(NDipp)2C12H5]*2tol
;
_space_group_crystal_system orthorhombic
_space_group_IT_number 19
_space_group_name_Hall 'P 2ac 2ab'
_space_group_name_H-M_alt 'P 21 21 21'
_atom_sites_solution_hydrogens geom
_audit_creation_method SHELXL-2018/1
_audit_update_record
;
2020-08-25 deposited with the CCDC.	2020-10-13 downloaded from the CCDC.
;
_cell_angle_alpha 90
_cell_angle_beta 90
_cell_angle_gamma 90
_cell_formula_units_Z 4
_cell_length_a 13.6214(10)
_cell_length_b 18.3845(12)
_cell_length_c 24.7906(11)
_cell_measurement_reflns_used 3279
_cell_measurement_temperature 150(2)
_cell_measurement_theta_max 24.1380
_cell_measurement_theta_min 1.9860
_cell_volume 6208.1(7)
_computing_cell_refinement 'CrysAlisPro 1.171.39.46 (Rigaku OD, 2018)'
_computing_data_collection 'CrysAlisPro 1.171.39.46 (Rigaku OD, 2018)'
_computing_data_reduction 'CrysAlisPro 1.171.39.46 (Rigaku OD, 2018)'
_computing_structure_refinement 'SHELXL-2018/1 (Sheldrick, 2018)'
_computing_structure_solution 'SHELXT 2018/2 (Sheldrick, 2018)'
_diffrn_ambient_temperature 150(2)
_diffrn_detector_area_resol_mean 10.5035
_diffrn_measured_fraction_theta_full 1.000
_diffrn_measured_fraction_theta_max 1.000
_diffrn_measurement_device_type 'SuperNova, Dual, Cu at home/near, Atlas'
_diffrn_measurement_method '\w scans'
_diffrn_radiation_type MoK\a
_diffrn_radiation_wavelength 0.71073
_diffrn_reflns_av_R_equivalents 0.0727
_diffrn_reflns_av_unetI/netI 0.1253
_diffrn_reflns_Laue_measured_fraction_full 1.000
_diffrn_reflns_Laue_measured_fraction_max 1.000
_diffrn_reflns_limit_h_max 11
_diffrn_reflns_limit_h_min -16
_diffrn_reflns_limit_k_max 21
_diffrn_reflns_limit_k_min -15
_diffrn_reflns_limit_l_max 27
_diffrn_reflns_limit_l_min -29
_diffrn_reflns_number 25542
_diffrn_reflns_point_group_measured_fraction_full 0.999
_diffrn_reflns_point_group_measured_fraction_max 0.999
_diffrn_reflns_theta_full 25.000
_diffrn_reflns_theta_max 25.000
_diffrn_reflns_theta_min 1.643
_diffrn_source 'micro-focus sealed X-ray tube'
_exptl_absorpt_coefficient_mu 0.515
_exptl_absorpt_correction_T_max 1.00000
_exptl_absorpt_correction_T_min 0.73650
_exptl_absorpt_correction_type multi-scan
_exptl_absorpt_process_details
;
CrysAlisPro 1.171.39.46 (Rigaku Oxford Diffraction, 2018)
Empirical absorption correction using spherical harmonics,
 implemented in SCALE3 ABSPACK scaling algorithm.
;
_exptl_crystal_colour red
_exptl_crystal_density_diffrn 1.196
_exptl_crystal_description needle
_exptl_crystal_F_000 2376
_exptl_crystal_size_max 0.120
_exptl_crystal_size_mid 0.020
_exptl_crystal_size_min 0.020
_refine_diff_density_max 0.570
_refine_diff_density_min -0.467
_refine_diff_density_rms 0.066
_refine_ls_abs_structure_details
;
 Flack x determined using 2171 quotients [(I+)-(I-)]/[(I+)+(I-)]
 (Parsons, Flack and Wagner, Acta Cryst. B69 (2013) 249-259).
;
_refine_ls_abs_structure_Flack -0.001(9)
_refine_ls_extinction_method none
_refine_ls_goodness_of_fit_ref 1.009
_refine_ls_hydrogen_treatment constr
_refine_ls_matrix_type full
_refine_ls_number_parameters 728
_refine_ls_number_reflns 10916
_refine_ls_number_restraints 0
_refine_ls_restrained_S_all 1.009
_refine_ls_R_factor_all 0.1113
_refine_ls_R_factor_gt 0.0651
_refine_ls_shift/su_max 0.001
_refine_ls_shift/su_mean 0.000
_refine_ls_structure_factor_coef Fsqd
_refine_ls_weighting_details 'w=1/[\s^2^(Fo^2^)+(0.0436P)^2^] where P=(Fo^2^+2Fc^2^)/3'
_refine_ls_weighting_scheme calc
_refine_ls_wR_factor_gt 0.1117
_refine_ls_wR_factor_ref 0.1279
_reflns_Friedel_coverage 0.812
_reflns_Friedel_fraction_full 0.998
_reflns_Friedel_fraction_max 0.998
_reflns_number_gt 7412
_reflns_number_total 10916
_reflns_threshold_expression 'I > 2\s(I)'
_cod_data_source_file d0dt03174g2.cif
_cod_data_source_block DW316
_cod_depositor_comments 'Adding full bibliography for 7705675--7705683.cif.'
_cod_database_code 7705677
_shelx_shelxl_version_number 2018/1
_shelx_space_group_comment
;
The symmetry employed for this shelxl refinement is uniquely defined
by the following loop, which should always be used as a source of
symmetry information in preference to the above space-group names.
They are only intended as comments.
;
_shelx_estimated_absorpt_t_min 0.941
_shelx_estimated_absorpt_t_max 0.990

loop_
_space_group_symop_operation_xyz
'x, y, z'
'-x+1/2, -y, z+1/2'
'-x, y+1/2, -z+1/2'
'x+1/2, -y+1/2, -z'

loop_
_atom_site_label
_atom_site_type_symbol
_atom_site_fract_x
_atom_site_fract_y
_atom_site_fract_z
_atom_site_U_iso_or_equiv
_atom_site_adp_type
_atom_site_occupancy
_atom_site_site_symmetry_order
_atom_site_calc_flag
_atom_site_refinement_flags_posn
_atom_site_refinement_flags_adp
_atom_site_refinement_flags_occupancy
_atom_site_disorder_assembly
_atom_site_disorder_group
Ga1 Ga 0.39462(6) 0.92388(4) 0.86350(3) 0.02386(19) Uani 1 1 d . . . . .
P1 P 0.3123(2) 0.82248(14) 0.90549(9) 0.0594(8) Uani 1 1 d . . . . .
C1 C 0.3712(8) 0.7688(6) 0.8716(5) 0.089(4) Uani 1 1 d . . . . .
O1 O 0.4149(8) 0.7242(5) 0.8436(4) 0.159(5) Uani 1 1 d . . . . .
N1 N 0.3396(4) 1.0104(3) 0.89444(18) 0.0207(13) Uani 1 1 d . . . . .
N2 N 0.3405(4) 0.9505(3) 0.79441(18) 0.0240(14) Uani 1 1 d . . . . .
C2 C 0.2732(5) 1.0359(3) 0.8565(2) 0.0202(15) Uani 1 1 d . . . . .
C4 C 0.1964(5) 1.0416(4) 0.7732(2) 0.0222(16) Uani 1 1 d . . . . .
C5 C 0.1498(5) 1.0920(4) 0.8090(2) 0.0220(16) Uani 1 1 d . . . . .
C6 C 0.1954(5) 1.0895(3) 0.8609(2) 0.0237(15) Uani 1 1 d . . . . .
C7 C 0.1566(5) 1.1345(4) 0.9004(3) 0.0285(18) Uani 1 1 d . . . . .
H7 H 0.184875 1.135766 0.935385 0.034 Uiso 1 1 calc R U . . .
C8 C 0.0744(6) 1.1784(4) 0.8879(3) 0.032(2) Uani 1 1 d . . . . .
H8 H 0.047038 1.207617 0.915684 0.038 Uiso 1 1 calc R U . . .
C9 C 0.0322(6) 1.1808(4) 0.8376(3) 0.0299(18) Uani 1 1 d . . . . .
H9 H -0.022816 1.211205 0.830811 0.036 Uiso 1 1 calc R U . . .
C10 C 0.0728(5) 1.1366(4) 0.7954(2) 0.0237(17) Uani 1 1 d . . . . .
C11 C 0.0404(5) 1.1338(4) 0.7403(2) 0.0299(18) Uani 1 1 d . . . . .
H11 H -0.012460 1.163353 0.728297 0.036 Uiso 1 1 calc R U . . .
C12 C 0.0882(5) 1.0871(4) 0.7051(2) 0.0328(19) Uani 1 1 d . . . . .
H12 H 0.068096 1.086953 0.668356 0.039 Uiso 1 1 calc R U . . .
C13 C 0.1636(5) 1.0405(4) 0.7202(2) 0.0269(18) Uani 1 1 d . . . . .
H13 H 0.192301 1.008294 0.694686 0.032 Uiso 1 1 calc R U . . .
C14 C 0.3689(5) 1.0577(4) 0.9368(2) 0.0257(18) Uani 1 1 d . . . . .
C15 C 0.3509(5) 1.0368(4) 0.9911(2) 0.0268(17) Uani 1 1 d . . . . .
C16 C 0.3770(6) 1.0852(4) 1.0325(2) 0.0356(19) Uani 1 1 d . . . . .
H16 H 0.366812 1.071364 1.068977 0.043 Uiso 1 1 calc R U . . .
C17 C 0.4168(6) 1.1518(4) 1.0213(3) 0.037(2) Uani 1 1 d . . . . .
H17 H 0.432600 1.184134 1.049971 0.044 Uiso 1 1 calc R U . . .
C18 C 0.4341(6) 1.1723(4) 0.9686(3) 0.035(2) Uani 1 1 d . . . . .
H18 H 0.461882 1.218663 0.961338 0.042 Uiso 1 1 calc R U . . .
C19 C 0.4118(5) 1.1263(4) 0.9258(2) 0.0266(18) Uani 1 1 d . . . . .
C20 C 0.3017(6) 0.9649(4) 1.0036(2) 0.0329(19) Uani 1 1 d . . . . .
H20 H 0.327967 0.928502 0.977258 0.039 Uiso 1 1 calc R U . . .
C21 C 0.3236(6) 0.9353(5) 1.0607(3) 0.050(2) Uani 1 1 d . . . . .
H21A H 0.295184 0.968053 1.087690 0.075 Uiso 1 1 calc R U . . .
H21B H 0.394778 0.932321 1.066000 0.075 Uiso 1 1 calc R U . . .
H21C H 0.294700 0.886762 1.064605 0.075 Uiso 1 1 calc R U . . .
C22 C 0.1931(7) 0.9689(5) 0.9949(3) 0.050(2) Uani 1 1 d . . . . .
H22A H 0.164114 1.002054 1.021440 0.075 Uiso 1 1 calc R U . . .
H22B H 0.164478 0.920309 0.999253 0.075 Uiso 1 1 calc R U . . .
H22C H 0.179663 0.986828 0.958458 0.075 Uiso 1 1 calc R U . . .
C23 C 0.4403(5) 1.1493(4) 0.8682(3) 0.0301(17) Uani 1 1 d . . . . .
H23 H 0.397208 1.121504 0.842897 0.036 Uiso 1 1 calc R U . . .
C24 C 0.5446(6) 1.1276(5) 0.8562(3) 0.051(2) Uani 1 1 d . . . . .
H24A H 0.561609 1.142467 0.819424 0.077 Uiso 1 1 calc R U . . .
H24B H 0.551289 1.074718 0.859559 0.077 Uiso 1 1 calc R U . . .
H24C H 0.588865 1.151517 0.881858 0.077 Uiso 1 1 calc R U . . .
C25 C 0.4226(8) 1.2296(4) 0.8576(3) 0.064(3) Uani 1 1 d . . . . .
H25A H 0.469448 1.258563 0.878590 0.096 Uiso 1 1 calc R U . . .
H25B H 0.355547 1.242346 0.868301 0.096 Uiso 1 1 calc R U . . .
H25C H 0.431549 1.239685 0.819113 0.096 Uiso 1 1 calc R U . . .
C26 C 0.3539(5) 0.9316(4) 0.7384(2) 0.0255(17) Uani 1 1 d . . . . .
C27 C 0.3075(6) 0.8682(4) 0.7178(2) 0.0285(18) Uani 1 1 d . . . . .
C28 C 0.3157(6) 0.8535(4) 0.6628(3) 0.042(2) Uani 1 1 d . . . . .
H28 H 0.283760 0.811936 0.648288 0.050 Uiso 1 1 calc R U . . .
C29 C 0.3695(6) 0.8983(4) 0.6291(3) 0.047(2) Uani 1 1 d . . . . .
H29 H 0.374217 0.887344 0.591726 0.056 Uiso 1 1 calc R U . . .
C30 C 0.4156(6) 0.9577(4) 0.6492(3) 0.045(2) Uani 1 1 d . . . . .
H30 H 0.452164 0.987886 0.625466 0.054 Uiso 1 1 calc R U . . .
C31 C 0.4109(6) 0.9762(4) 0.7041(2) 0.0291(18) Uani 1 1 d . . . . .
C32 C 0.2445(6) 0.8198(4) 0.7520(3) 0.037(2) Uani 1 1 d . . . . .
H32 H 0.260006 0.830738 0.790540 0.044 Uiso 1 1 calc R U . . .
C33 C 0.2640(7) 0.7390(4) 0.7428(3) 0.059(3) Uani 1 1 d . . . . .
H33A H 0.249817 0.726568 0.705173 0.089 Uiso 1 1 calc R U . . .
H33B H 0.221710 0.710207 0.766667 0.089 Uiso 1 1 calc R U . . .
H33C H 0.332952 0.728224 0.750770 0.089 Uiso 1 1 calc R U . . .
C34 C 0.1355(7) 0.8349(5) 0.7435(4) 0.068(3) Uani 1 1 d . . . . .
H34A H 0.120275 0.884341 0.755807 0.101 Uiso 1 1 calc R U . . .
H34B H 0.096722 0.799829 0.764277 0.101 Uiso 1 1 calc R U . . .
H34C H 0.119579 0.830386 0.705151 0.101 Uiso 1 1 calc R U . . .
C35 C 0.4662(6) 1.0418(4) 0.7242(3) 0.035(2) Uani 1 1 d . . . . .
H35 H 0.470266 1.038258 0.764407 0.042 Uiso 1 1 calc R U . . .
C36 C 0.5719(6) 1.0467(4) 0.7021(3) 0.045(2) Uani 1 1 d . . . . .
H36A H 0.606492 1.001006 0.709426 0.068 Uiso 1 1 calc R U . . .
H36B H 0.606418 1.086912 0.719849 0.068 Uiso 1 1 calc R U . . .
H36C H 0.569885 1.055300 0.663150 0.068 Uiso 1 1 calc R U . . .
C37 C 0.4132(7) 1.1127(4) 0.7103(3) 0.049(2) Uani 1 1 d . . . . .
H37A H 0.404388 1.116020 0.671191 0.073 Uiso 1 1 calc R U . . .
H37B H 0.452345 1.154086 0.722921 0.073 Uiso 1 1 calc R U . . .
H37C H 0.348862 1.113454 0.728049 0.073 Uiso 1 1 calc R U . . .
C38 C 0.6990(5) 0.8872(4) 0.8710(3) 0.0296(17) Uani 1 1 d . . . . .
H38 H 0.759914 0.876539 0.887857 0.036 Uiso 1 1 calc R U . . .
N3 N 0.6863(4) 0.9002(3) 0.8185(2) 0.0281(15) Uani 1 1 d . . . . .
N4 N 0.6127(4) 0.8916(3) 0.89595(18) 0.0246(13) Uani 1 1 d . . . . .
C39 C 0.5872(5) 0.9124(4) 0.8106(2) 0.0294(18) Uani 1 1 d . . . . .
H39 H 0.557494 0.921996 0.776704 0.035 Uiso 1 1 calc R U . . .
C40 C 0.5381(5) 0.9086(4) 0.8587(2) 0.0275(17) Uani 1 1 d . . . . .
C41 C 0.7606(5) 0.9020(4) 0.7769(2) 0.0266(18) Uani 1 1 d . . . . .
C42 C 0.7777(6) 0.8389(4) 0.7480(3) 0.0320(19) Uani 1 1 d . . . . .
C43 C 0.8435(6) 0.8427(4) 0.7056(3) 0.039(2) Uani 1 1 d . . . . .
H43 H 0.856653 0.800246 0.684919 0.047 Uiso 1 1 calc R U . . .
C44 C 0.8907(6) 0.9076(4) 0.6926(2) 0.0347(18) Uani 1 1 d . . . . .
C45 C 0.8730(6) 0.9691(4) 0.7236(3) 0.039(2) Uani 1 1 d . . . . .
H45 H 0.906204 1.013004 0.715055 0.047 Uiso 1 1 calc R U . . .
C46 C 0.8079(6) 0.9681(4) 0.7669(3) 0.0325(19) Uani 1 1 d . . . . .
C47 C 0.7293(6) 0.7672(4) 0.7631(3) 0.045(2) Uani 1 1 d . . . . .
H47A H 0.741995 0.756624 0.801198 0.067 Uiso 1 1 calc R U . . .
H47B H 0.756350 0.728119 0.740716 0.067 Uiso 1 1 calc R U . . .
H47C H 0.658353 0.770754 0.757093 0.067 Uiso 1 1 calc R U . . .
C48 C 0.9607(6) 0.9108(5) 0.6446(3) 0.050(2) Uani 1 1 d . . . . .
H48A H 0.926130 0.930600 0.613199 0.076 Uiso 1 1 calc R U . . .
H48B H 0.984390 0.861730 0.636307 0.076 Uiso 1 1 calc R U . . .
H48C H 1.016592 0.942176 0.653485 0.076 Uiso 1 1 calc R U . . .
C49 C 0.7907(7) 1.0340(4) 0.8002(3) 0.055(3) Uani 1 1 d . . . . .
H49A H 0.839691 1.071106 0.791088 0.083 Uiso 1 1 calc R U . . .
H49B H 0.796299 1.021464 0.838454 0.083 Uiso 1 1 calc R U . . .
H49C H 0.724813 1.053025 0.792884 0.083 Uiso 1 1 calc R U . . .
C50 C 0.6069(6) 0.8788(4) 0.9538(2) 0.0255(16) Uani 1 1 d . . . . .
C51 C 0.6012(6) 0.8071(4) 0.9712(2) 0.0296(17) Uani 1 1 d . . . . .
C52 C 0.6074(6) 0.7961(4) 1.0275(3) 0.0378(19) Uani 1 1 d . . . . .
H52 H 0.603733 0.747867 1.041147 0.045 Uiso 1 1 calc R U . . .
C53 C 0.6188(6) 0.8529(5) 1.0634(2) 0.039(2) Uani 1 1 d . . . . .
C54 C 0.6247(5) 0.9231(5) 1.0437(2) 0.040(2) Uani 1 1 d . . . . .
H54 H 0.633280 0.962242 1.068303 0.048 Uiso 1 1 calc R U . . .
C55 C 0.6185(6) 0.9380(4) 0.9885(2) 0.0334(18) Uani 1 1 d . . . . .
C56 C 0.5940(7) 0.7436(4) 0.9344(3) 0.042(2) Uani 1 1 d . . . . .
H56A H 0.553486 0.756568 0.903122 0.063 Uiso 1 1 calc R U . . .
H56B H 0.563905 0.702671 0.953490 0.063 Uiso 1 1 calc R U . . .
H56C H 0.659818 0.729844 0.922123 0.063 Uiso 1 1 calc R U . . .
C57 C 0.6317(7) 0.8383(5) 1.1233(2) 0.061(3) Uani 1 1 d . . . . .
H57A H 0.578614 0.806668 1.136024 0.091 Uiso 1 1 calc R U . . .
H57B H 0.629737 0.884461 1.143095 0.091 Uiso 1 1 calc R U . . .
H57C H 0.695025 0.814454 1.129493 0.091 Uiso 1 1 calc R U . . .
C58 C 0.6277(6) 1.0150(4) 0.9687(3) 0.042(2) Uani 1 1 d . . . . .
H58A H 0.684498 1.018852 0.944593 0.063 Uiso 1 1 calc R U . . .
H58B H 0.636713 1.047689 0.999553 0.063 Uiso 1 1 calc R U . . .
H58C H 0.568050 1.028666 0.949106 0.063 Uiso 1 1 calc R U . . .
C1S C 1.0194(7) 0.9433(5) 0.8627(4) 0.072(3) Uani 1 1 d . . . . .
H1S1 H 1.089986 0.934886 0.867088 0.108 Uiso 1 1 calc R U . . .
H1S2 H 1.002625 0.991645 0.876650 0.108 Uiso 1 1 calc R U . . .
H1S3 H 1.002187 0.940529 0.824398 0.108 Uiso 1 1 calc R U . . .
C2S C 0.9631(6) 0.8863(5) 0.8936(3) 0.045(2) Uani 1 1 d . . . . .
C3 C 0.2744(5) 1.0073(4) 0.8051(2) 0.0189(16) Uani 1 1 d . . . . .
C3S C 0.9416(6) 0.8194(4) 0.8703(3) 0.042(2) Uani 1 1 d . . . . .
H3S H 0.960961 0.810047 0.834181 0.050 Uiso 1 1 calc R U . . .
C4S C 0.8923(6) 0.7661(4) 0.8990(3) 0.045(2) Uani 1 1 d . . . . .
H4S H 0.877708 0.720770 0.882515 0.054 Uiso 1 1 calc R U . . .
C5S C 0.8644(6) 0.7790(5) 0.9517(3) 0.050(2) Uani 1 1 d . . . . .
H5S H 0.831592 0.742265 0.971698 0.060 Uiso 1 1 calc R U . . .
C6S C 0.8844(7) 0.8449(5) 0.9749(3) 0.055(2) Uani 1 1 d . . . . .
H6S H 0.864485 0.853977 1.010971 0.066 Uiso 1 1 calc R U . . .
C7S C 0.9329(7) 0.8980(5) 0.9463(3) 0.053(3) Uani 1 1 d . . . . .
H7S H 0.946023 0.943495 0.963034 0.064 Uiso 1 1 calc R U . . .
C1T C 0.1966(9) 0.2599(7) 1.0240(4) 0.090(4) Uani 1 1 d . . . . .
H1T1 H 0.136263 0.258085 1.002556 0.135 Uiso 1 1 calc R U . . .
H1T2 H 0.180452 0.271914 1.061484 0.135 Uiso 1 1 calc R U . . .
H1T3 H 0.229311 0.212437 1.022741 0.135 Uiso 1 1 calc R U . . .
C2T C 0.2606(9) 0.3142(6) 1.0025(4) 0.069(3) Uani 1 1 d . . . . .
C3T C 0.2546(9) 0.3383(6) 0.9512(4) 0.063(3) Uani 1 1 d . . . . .
H3T H 0.205412 0.319085 0.927995 0.076 Uiso 1 1 calc R U . . .
C4T C 0.3194(11) 0.3910(8) 0.9315(6) 0.106(5) Uani 1 1 d . . . . .
H4T H 0.315104 0.406046 0.894933 0.127 Uiso 1 1 calc R U . . .
C5T C 0.3886(12) 0.4208(7) 0.9643(7) 0.115(4) Uani 1 1 d . . . . .
H5T H 0.432195 0.457272 0.951603 0.138 Uiso 1 1 calc R U . . .
C6T C 0.3932(11) 0.3955(7) 1.0179(6) 0.108(4) Uani 1 1 d . . . . .
H6T H 0.442582 0.414942 1.040870 0.129 Uiso 1 1 calc R U . . .
C7T C 0.3312(9) 0.3450(6) 1.0386(4) 0.076(3) Uani 1 1 d . . . . .
H7T H 0.334392 0.330746 1.075414 0.091 Uiso 1 1 calc R U . . .

loop_
_atom_site_aniso_label
_atom_site_aniso_U_11
_atom_site_aniso_U_22
_atom_site_aniso_U_33
_atom_site_aniso_U_23
_atom_site_aniso_U_13
_atom_site_aniso_U_12
Ga1 0.0296(4) 0.0220(4) 0.0200(3) -0.0022(4) -0.0001(3) 0.0026(4)
P1 0.095(2) 0.0389(15) 0.0439(13) 0.0009(12) -0.0009(14) -0.0209(16)
C1 0.075(9) 0.062(8) 0.132(10) 0.006(8) -0.040(8) 0.017(7)
O1 0.135(10) 0.120(8) 0.223(11) -0.094(8) -0.083(8) 0.063(7)
N1 0.022(3) 0.022(3) 0.018(3) -0.004(2) -0.009(2) -0.003(3)
N2 0.029(4) 0.024(4) 0.019(3) -0.002(2) 0.003(2) 0.005(3)
C2 0.027(4) 0.016(4) 0.018(3) -0.005(3) -0.002(3) 0.004(3)
C4 0.023(4) 0.020(4) 0.023(3) 0.003(3) 0.000(3) -0.002(3)
C5 0.025(4) 0.021(4) 0.020(3) -0.001(3) 0.004(3) -0.001(3)
C6 0.026(4) 0.020(4) 0.026(3) -0.002(3) -0.001(3) -0.005(3)
C7 0.036(5) 0.024(4) 0.026(4) -0.002(3) 0.003(3) 0.002(4)
C8 0.042(6) 0.024(4) 0.029(4) -0.007(3) 0.008(3) 0.005(4)
C9 0.028(5) 0.024(4) 0.038(4) 0.002(3) -0.001(3) 0.006(4)
C10 0.030(5) 0.017(4) 0.025(3) 0.005(3) 0.003(3) -0.004(3)
C11 0.027(5) 0.033(5) 0.030(4) 0.010(3) -0.002(3) 0.007(4)
C12 0.042(5) 0.034(5) 0.023(3) 0.004(3) -0.005(3) 0.004(4)
C13 0.035(5) 0.030(4) 0.016(3) -0.001(3) -0.001(3) 0.000(4)
C14 0.032(5) 0.026(5) 0.019(3) -0.004(3) -0.007(3) 0.006(3)
C15 0.033(5) 0.023(4) 0.024(3) -0.003(3) -0.002(3) 0.004(4)
C16 0.045(5) 0.036(5) 0.026(3) 0.000(4) -0.009(3) -0.003(5)
C17 0.043(6) 0.037(5) 0.031(4) -0.016(4) -0.014(3) -0.006(4)
C18 0.044(6) 0.021(4) 0.041(4) -0.007(4) -0.003(4) -0.003(4)
C19 0.025(5) 0.028(4) 0.027(3) -0.009(3) -0.010(3) 0.006(4)
C20 0.054(6) 0.029(5) 0.015(3) 0.002(3) -0.002(3) -0.001(4)
C21 0.062(6) 0.048(6) 0.039(4) 0.012(4) -0.004(4) -0.004(5)
C22 0.058(7) 0.052(6) 0.039(4) 0.017(4) -0.005(4) -0.014(5)
C23 0.032(5) 0.026(4) 0.032(4) -0.006(4) 0.002(3) -0.004(3)
C24 0.040(6) 0.065(6) 0.049(5) 0.006(5) 0.012(4) -0.005(5)
C25 0.113(9) 0.034(5) 0.046(5) 0.009(4) -0.002(5) 0.011(6)
C26 0.033(4) 0.023(4) 0.021(3) -0.002(3) 0.002(3) 0.007(4)
C27 0.038(5) 0.026(4) 0.021(4) -0.001(3) 0.001(3) 0.002(4)
C28 0.061(6) 0.039(5) 0.024(4) -0.011(4) 0.006(4) -0.003(5)
C29 0.075(7) 0.044(5) 0.021(4) -0.006(4) 0.008(4) -0.010(5)
C30 0.065(7) 0.042(5) 0.027(4) 0.003(4) 0.010(4) -0.005(5)
C31 0.038(5) 0.025(4) 0.025(4) -0.001(3) 0.003(3) 0.006(4)
C32 0.055(6) 0.031(5) 0.025(4) -0.008(4) 0.009(4) -0.005(5)
C33 0.089(8) 0.033(6) 0.057(5) 0.010(4) 0.020(5) -0.002(6)
C34 0.063(8) 0.058(7) 0.082(6) -0.003(5) 0.023(5) -0.017(6)
C35 0.048(6) 0.032(5) 0.024(4) -0.001(3) 0.008(3) 0.000(4)
C36 0.044(6) 0.040(5) 0.052(5) 0.006(4) 0.009(4) -0.007(4)
C37 0.051(7) 0.030(5) 0.066(5) 0.003(4) 0.009(4) -0.007(5)
C38 0.023(4) 0.035(5) 0.031(4) 0.001(3) -0.002(3) 0.000(4)
N3 0.030(4) 0.023(4) 0.031(3) -0.001(3) 0.004(3) 0.001(3)
N4 0.022(3) 0.026(3) 0.026(3) -0.001(2) 0.009(3) 0.003(3)
C39 0.030(5) 0.029(5) 0.029(4) -0.003(3) 0.000(3) 0.006(4)
C40 0.031(4) 0.025(4) 0.026(3) -0.007(4) -0.002(3) -0.001(3)
C41 0.024(4) 0.035(5) 0.021(3) 0.000(3) 0.002(3) 0.000(4)
C42 0.035(5) 0.034(5) 0.027(4) 0.000(4) 0.006(3) -0.003(4)
C43 0.051(6) 0.038(5) 0.028(4) -0.002(4) 0.005(4) 0.014(4)
C44 0.032(5) 0.043(5) 0.029(3) 0.007(3) 0.006(3) 0.004(5)
C45 0.041(6) 0.031(5) 0.045(4) 0.001(4) 0.011(4) -0.009(4)
C46 0.037(5) 0.023(5) 0.037(4) -0.005(4) 0.004(4) 0.002(4)
C47 0.052(6) 0.037(5) 0.046(5) -0.009(4) 0.010(4) -0.004(5)
C48 0.051(6) 0.065(6) 0.036(4) 0.002(4) 0.019(4) 0.003(5)
C49 0.062(7) 0.032(5) 0.072(6) -0.001(5) 0.016(5) -0.007(5)
C50 0.019(4) 0.030(4) 0.028(3) 0.003(3) 0.000(3) 0.002(4)
C51 0.023(4) 0.035(5) 0.031(4) -0.002(3) 0.002(4) 0.005(4)
C52 0.041(5) 0.039(5) 0.033(4) 0.007(4) 0.009(4) -0.001(5)
C53 0.034(5) 0.059(6) 0.025(4) 0.006(4) 0.008(3) 0.013(5)
C54 0.041(5) 0.048(5) 0.032(4) -0.011(4) 0.001(3) 0.005(5)
C55 0.033(5) 0.033(5) 0.034(4) -0.006(3) -0.001(3) 0.004(4)
C56 0.057(6) 0.028(5) 0.041(4) 0.002(3) -0.002(4) -0.001(5)
C57 0.084(8) 0.077(7) 0.021(4) 0.007(4) 0.009(4) 0.030(6)
C58 0.051(6) 0.032(5) 0.042(4) -0.007(4) -0.010(4) 0.000(4)
C1S 0.069(7) 0.079(8) 0.069(6) 0.011(6) -0.007(6) -0.034(6)
C2S 0.032(5) 0.048(6) 0.057(5) 0.009(5) -0.007(4) -0.010(5)
C3 0.020(4) 0.018(4) 0.018(3) -0.001(3) 0.002(3) 0.007(3)
C3S 0.043(5) 0.041(5) 0.041(4) 0.004(4) 0.005(4) 0.002(4)
C4S 0.043(5) 0.038(5) 0.055(5) 0.002(4) -0.010(5) 0.004(5)
C5S 0.045(6) 0.055(6) 0.049(5) 0.013(5) -0.002(4) 0.002(5)
C6S 0.049(6) 0.074(7) 0.043(5) 0.000(5) -0.009(5) 0.007(6)
C7S 0.061(7) 0.048(6) 0.051(5) -0.011(5) -0.012(4) -0.003(5)
C1T 0.076(9) 0.118(11) 0.077(7) -0.014(7) 0.002(6) 0.033(9)
C2T 0.078(9) 0.049(7) 0.081(8) -0.014(6) 0.000(6) 0.022(6)
C3T 0.075(8) 0.065(8) 0.050(6) -0.013(5) -0.009(5) 0.020(7)
C4T 0.096(12) 0.087(11) 0.134(12) -0.056(9) 0.002(9) 0.019(9)
C5T 0.118(13) 0.073(9) 0.153(12) -0.013(11) 0.041(11) 0.012(11)
C6T 0.103(11) 0.061(9) 0.159(13) -0.011(8) -0.006(11) 0.017(9)
C7T 0.091(10) 0.052(7) 0.084(7) -0.010(6) -0.036(7) 0.031(7)

loop_
_atom_type_symbol
_atom_type_description
_atom_type_scat_dispersion_real
_atom_type_scat_dispersion_imag
_atom_type_scat_source
C C 0.0033 0.0016 'International Tables Vol C Tables 4.2.6.8 and 6.1.1.4'
H H 0.0000 0.0000 'International Tables Vol C Tables 4.2.6.8 and 6.1.1.4'
N N 0.0061 0.0033 'International Tables Vol C Tables 4.2.6.8 and 6.1.1.4'
P P 0.1023 0.0942 'International Tables Vol C Tables 4.2.6.8 and 6.1.1.4'
Ga Ga 0.2307 1.6083 'International Tables Vol C Tables 4.2.6.8 and 6.1.1.4'
O O 0.0106 0.0060 'International Tables Vol C Tables 4.2.6.8 and 6.1.1.4'

loop_
_geom_angle_atom_site_label_1
_geom_angle_atom_site_label_2
_geom_angle_atom_site_label_3
_geom_angle
_geom_angle_site_symmetry_1
_geom_angle_site_symmetry_3
_geom_angle_publ_flag
N1 Ga1 N2 89.7(2) . . ?
N1 Ga1 C40 121.8(2) . . ?
N2 Ga1 C40 111.2(2) . . ?
N1 Ga1 P1 106.67(17) . . ?
N2 Ga1 P1 113.71(18) . . ?
C40 Ga1 P1 112.0(2) . . ?
C1 P1 Ga1 91.0(5) . . ?
O1 C1 P1 177.2(11) . . ?
C2 N1 C14 118.5(5) . . ?
C2 N1 Ga1 105.3(4) . . ?
C14 N1 Ga1 133.9(4) . . ?
C3 N2 C26 116.2(5) . . ?
C3 N2 Ga1 105.4(4) . . ?
C26 N2 Ga1 138.2(4) . . ?
C3 C2 N1 119.3(6) . . ?
C3 C2 C6 109.7(6) . . ?
N1 C2 C6 130.9(5) . . ?
C13 C4 C5 117.1(6) . . ?
C13 C4 C3 137.5(6) . . ?
C5 C4 C3 105.3(5) . . ?
C10 C5 C6 124.9(6) . . ?
C10 C5 C4 124.9(6) . . ?
C6 C5 C4 110.2(6) . . ?
C7 C6 C5 116.8(6) . . ?
C7 C6 C2 137.4(6) . . ?
C5 C6 C2 105.8(5) . . ?
C6 C7 C8 119.2(6) . . ?
C6 C7 H7 120.4 . . ?
C8 C7 H7 120.4 . . ?
C9 C8 C7 123.2(6) . . ?
C9 C8 H8 118.4 . . ?
C7 C8 H8 118.4 . . ?
C8 C9 C10 118.8(7) . . ?
C8 C9 H9 120.6 . . ?
C10 C9 H9 120.6 . . ?
C5 C10 C9 117.0(6) . . ?
C5 C10 C11 116.5(6) . . ?
C9 C10 C11 126.5(7) . . ?
C12 C11 C10 118.5(7) . . ?
C12 C11 H11 120.7 . . ?
C10 C11 H11 120.7 . . ?
C11 C12 C13 123.9(6) . . ?
C11 C12 H12 118.0 . . ?
C13 C12 H12 118.0 . . ?
C4 C13 C12 119.0(6) . . ?
C4 C13 H13 120.5 . . ?
C12 C13 H13 120.5 . . ?
C19 C14 N1 121.3(5) . . ?
C19 C14 C15 119.5(6) . . ?
N1 C14 C15 119.1(6) . . ?
C16 C15 C14 118.6(6) . . ?
C16 C15 C20 121.2(6) . . ?
C14 C15 C20 120.3(6) . . ?
C17 C16 C15 121.4(6) . . ?
C17 C16 H16 119.3 . . ?
C15 C16 H16 119.3 . . ?
C16 C17 C18 120.1(6) . . ?
C16 C17 H17 119.9 . . ?
C18 C17 H17 119.9 . . ?
C17 C18 C19 121.3(7) . . ?
C17 C18 H18 119.4 . . ?
C19 C18 H18 119.4 . . ?
C18 C19 C14 119.1(6) . . ?
C18 C19 C23 119.0(7) . . ?
C14 C19 C23 121.8(5) . . ?
C22 C20 C15 111.4(6) . . ?
C22 C20 C21 109.8(6) . . ?
C15 C20 C21 114.1(6) . . ?
C22 C20 H20 107.0 . . ?
C15 C20 H20 107.0 . . ?
C21 C20 H20 107.0 . . ?
C20 C21 H21A 109.5 . . ?
C20 C21 H21B 109.5 . . ?
H21A C21 H21B 109.5 . . ?
C20 C21 H21C 109.5 . . ?
H21A C21 H21C 109.5 . . ?
H21B C21 H21C 109.5 . . ?
C20 C22 H22A 109.5 . . ?
C20 C22 H22B 109.5 . . ?
H22A C22 H22B 109.5 . . ?
C20 C22 H22C 109.5 . . ?
H22A C22 H22C 109.5 . . ?
H22B C22 H22C 109.5 . . ?
C24 C23 C25 111.9(7) . . ?
C24 C23 C19 110.4(6) . . ?
C25 C23 C19 112.8(6) . . ?
C24 C23 H23 107.1 . . ?
C25 C23 H23 107.1 . . ?
C19 C23 H23 107.1 . . ?
C23 C24 H24A 109.5 . . ?
C23 C24 H24B 109.5 . . ?
H24A C24 H24B 109.5 . . ?
C23 C24 H24C 109.5 . . ?
H24A C24 H24C 109.5 . . ?
H24B C24 H24C 109.5 . . ?
C23 C25 H25A 109.5 . . ?
C23 C25 H25B 109.5 . . ?
H25A C25 H25B 109.5 . . ?
C23 C25 H25C 109.5 . . ?
H25A C25 H25C 109.5 . . ?
H25B C25 H25C 109.5 . . ?
C31 C26 C27 120.2(5) . . ?
C31 C26 N2 120.6(6) . . ?
C27 C26 N2 119.2(6) . . ?
C28 C27 C26 118.4(6) . . ?
C28 C27 C32 118.9(7) . . ?
C26 C27 C32 122.5(5) . . ?
C29 C28 C27 121.2(7) . . ?
C29 C28 H28 119.4 . . ?
C27 C28 H28 119.4 . . ?
C30 C29 C28 120.1(7) . . ?
C30 C29 H29 119.9 . . ?
C28 C29 H29 119.9 . . ?
C29 C30 C31 122.0(7) . . ?
C29 C30 H30 119.0 . . ?
C31 C30 H30 119.0 . . ?
C30 C31 C26 117.9(7) . . ?
C30 C31 C35 119.4(6) . . ?
C26 C31 C35 122.7(6) . . ?
C27 C32 C34 111.8(7) . . ?
C27 C32 C33 113.2(7) . . ?
C34 C32 C33 109.1(7) . . ?
C27 C32 H32 107.5 . . ?
C34 C32 H32 107.5 . . ?
C33 C32 H32 107.5 . . ?
C32 C33 H33A 109.5 . . ?
C32 C33 H33B 109.5 . . ?
H33A C33 H33B 109.5 . . ?
C32 C33 H33C 109.5 . . ?
H33A C33 H33C 109.5 . . ?
H33B C33 H33C 109.5 . . ?
C32 C34 H34A 109.5 . . ?
C32 C34 H34B 109.5 . . ?
H34A C34 H34B 109.5 . . ?
C32 C34 H34C 109.5 . . ?
H34A C34 H34C 109.5 . . ?
H34B C34 H34C 109.5 . . ?
C31 C35 C37 111.9(6) . . ?
C31 C35 C36 113.3(6) . . ?
C37 C35 C36 108.1(6) . . ?
C31 C35 H35 107.8 . . ?
C37 C35 H35 107.8 . . ?
C36 C35 H35 107.8 . . ?
C35 C36 H36A 109.5 . . ?
C35 C36 H36B 109.5 . . ?
H36A C36 H36B 109.5 . . ?
C35 C36 H36C 109.5 . . ?
H36A C36 H36C 109.5 . . ?
H36B C36 H36C 109.5 . . ?
C35 C37 H37A 109.5 . . ?
C35 C37 H37B 109.5 . . ?
H37A C37 H37B 109.5 . . ?
C35 C37 H37C 109.5 . . ?
H37A C37 H37C 109.5 . . ?
H37B C37 H37C 109.5 . . ?
N4 C38 N3 109.1(6) . . ?
N4 C38 H38 125.4 . . ?
N3 C38 H38 125.4 . . ?
C38 N3 C39 107.1(5) . . ?
C38 N3 C41 127.5(6) . . ?
C39 N3 C41 125.4(5) . . ?
C38 N4 C40 110.3(5) . . ?
C38 N4 C50 119.7(6) . . ?
C40 N4 C50 130.0(6) . . ?
C40 C39 N3 110.2(6) . . ?
C40 C39 H39 124.9 . . ?
N3 C39 H39 124.9 . . ?
C39 C40 N4 103.3(6) . . ?
C39 C40 Ga1 121.8(5) . . ?
N4 C40 Ga1 134.9(5) . . ?
C42 C41 C46 124.0(6) . . ?
C42 C41 N3 117.9(6) . . ?
C46 C41 N3 118.1(6) . . ?
C43 C42 C41 117.4(7) . . ?
C43 C42 C47 120.8(7) . . ?
C41 C42 C47 121.7(6) . . ?
C42 C43 C44 121.2(7) . . ?
C42 C43 H43 119.4 . . ?
C44 C43 H43 119.4 . . ?
C45 C44 C43 119.3(6) . . ?
C45 C44 C48 120.6(7) . . ?
C43 C44 C48 120.1(7) . . ?
C44 C45 C46 121.8(7) . . ?
C44 C45 H45 119.1 . . ?
C46 C45 H45 119.1 . . ?
C45 C46 C41 116.3(7) . . ?
C45 C46 C49 121.2(7) . . ?
C41 C46 C49 122.6(6) . . ?
C42 C47 H47A 109.5 . . ?
C42 C47 H47B 109.5 . . ?
H47A C47 H47B 109.5 . . ?
C42 C47 H47C 109.5 . . ?
H47A C47 H47C 109.5 . . ?
H47B C47 H47C 109.5 . . ?
C44 C48 H48A 109.5 . . ?
C44 C48 H48B 109.5 . . ?
H48A C48 H48B 109.5 . . ?
C44 C48 H48C 109.5 . . ?
H48A C48 H48C 109.5 . . ?
H48B C48 H48C 109.5 . . ?
C46 C49 H49A 109.5 . . ?
C46 C49 H49B 109.5 . . ?
H49A C49 H49B 109.5 . . ?
C46 C49 H49C 109.5 . . ?
H49A C49 H49C 109.5 . . ?
H49B C49 H49C 109.5 . . ?
C51 C50 C55 123.7(6) . . ?
C51 C50 N4 117.5(5) . . ?
C55 C50 N4 118.4(6) . . ?
C50 C51 C52 116.1(6) . . ?
C50 C51 C56 123.9(6) . . ?
C52 C51 C56 120.0(6) . . ?
C53 C52 C51 122.3(7) . . ?
C53 C52 H52 118.8 . . ?
C51 C52 H52 118.8 . . ?
C52 C53 C54 119.1(6) . . ?
C52 C53 C57 120.6(7) . . ?
C54 C53 C57 120.2(7) . . ?
C53 C54 C55 121.6(7) . . ?
C53 C54 H54 119.2 . . ?
C55 C54 H54 119.2 . . ?
C50 C55 C54 117.3(7) . . ?
C50 C55 C58 122.8(6) . . ?
C54 C55 C58 119.9(6) . . ?
C51 C56 H56A 109.5 . . ?
C51 C56 H56B 109.5 . . ?
H56A C56 H56B 109.5 . . ?
C51 C56 H56C 109.5 . . ?
H56A C56 H56C 109.5 . . ?
H56B C56 H56C 109.5 . . ?
C53 C57 H57A 109.5 . . ?
C53 C57 H57B 109.5 . . ?
H57A C57 H57B 109.5 . . ?
C53 C57 H57C 109.5 . . ?
H57A C57 H57C 109.5 . . ?
H57B C57 H57C 109.5 . . ?
C55 C58 H58A 109.5 . . ?
C55 C58 H58B 109.5 . . ?
H58A C58 H58B 109.5 . . ?
C55 C58 H58C 109.5 . . ?
H58A C58 H58C 109.5 . . ?
H58B C58 H58C 109.5 . . ?
C2S C1S H1S1 109.5 . . ?
C2S C1S H1S2 109.5 . . ?
H1S1 C1S H1S2 109.5 . . ?
C2S C1S H1S3 109.5 . . ?
H1S1 C1S H1S3 109.5 . . ?
H1S2 C1S H1S3 109.5 . . ?
C7S C2S C3S 117.7(8) . . ?
C7S C2S C1S 121.4(8) . . ?
C3S C2S C1S 120.9(8) . . ?
C2 C3 N2 117.8(5) . . ?
C2 C3 C4 109.0(6) . . ?
N2 C3 C4 133.0(5) . . ?
C4S C3S C2S 121.0(7) . . ?
C4S C3S H3S 119.5 . . ?
C2S C3S H3S 119.5 . . ?
C5S C4S C3S 119.9(8) . . ?
C5S C4S H4S 120.0 . . ?
C3S C4S H4S 120.0 . . ?
C6S C5S C4S 119.7(8) . . ?
C6S C5S H5S 120.2 . . ?
C4S C5S H5S 120.2 . . ?
C5S C6S C7S 120.5(8) . . ?
C5S C6S H6S 119.7 . . ?
C7S C6S H6S 119.7 . . ?
C6S C7S C2S 121.1(8) . . ?
C6S C7S H7S 119.4 . . ?
C2S C7S H7S 119.4 . . ?
C2T C1T H1T1 109.5 . . ?
C2T C1T H1T2 109.5 . . ?
H1T1 C1T H1T2 109.5 . . ?
C2T C1T H1T3 109.5 . . ?
H1T1 C1T H1T3 109.5 . . ?
H1T2 C1T H1T3 109.5 . . ?
C3T C2T C1T 122.9(11) . . ?
C3T C2T C7T 120.1(12) . . ?
C1T C2T C7T 117.0(11) . . ?
C2T C3T C4T 121.1(12) . . ?
C2T C3T H3T 119.4 . . ?
C4T C3T H3T 119.4 . . ?
C5T C4T C3T 120.5(15) . . ?
C5T C4T H4T 119.7 . . ?
C3T C4T H4T 119.7 . . ?
C4T C5T C6T 117.5(15) . . ?
C4T C5T H5T 121.2 . . ?
C6T C5T H5T 121.2 . . ?
C7T C6T C5T 123.7(15) . . ?
C7T C6T H6T 118.2 . . ?
C5T C6T H6T 118.2 . . ?
C6T C7T C2T 117.0(12) . . ?
C6T C7T H7T 121.5 . . ?
C2T C7T H7T 121.5 . . ?

loop_
_geom_bond_atom_site_label_1
_geom_bond_atom_site_label_2
_geom_bond_distance
_geom_bond_site_symmetry_2
_geom_bond_publ_flag
Ga1 N1 1.919(5) . ?
Ga1 N2 1.928(5) . ?
Ga1 C40 1.978(7) . ?
Ga1 P1 2.411(3) . ?
P1 C1 1.523(13) . ?
C1 O1 1.230(13) . ?
N1 C2 1.387(8) . ?
N1 C14 1.419(7) . ?
N2 C3 1.403(8) . ?
N2 C26 1.442(7) . ?
C2 C3 1.379(8) . ?
C2 C6 1.451(9) . ?
C4 C13 1.386(8) . ?
C4 C5 1.432(9) . ?
C4 C3 1.468(9) . ?
C5 C10 1.374(9) . ?
C5 C6 1.428(8) . ?
C6 C7 1.386(9) . ?
C7 C8 1.414(10) . ?
C7 H7 0.9500 . ?
C8 C9 1.375(9) . ?
C8 H8 0.9500 . ?
C9 C10 1.434(9) . ?
C9 H9 0.9500 . ?
C10 C11 1.436(9) . ?
C11 C12 1.388(9) . ?
C11 H11 0.9500 . ?
C12 C13 1.390(9) . ?
C12 H12 0.9500 . ?
C13 H13 0.9500 . ?
C14 C19 1.416(9) . ?
C14 C15 1.423(8) . ?
C15 C16 1.402(9) . ?
C15 C20 1.515(10) . ?
C16 C17 1.368(10) . ?
C16 H16 0.9500 . ?
C17 C18 1.382(9) . ?
C17 H17 0.9500 . ?
C18 C19 1.389(9) . ?
C18 H18 0.9500 . ?
C19 C23 1.539(9) . ?
C20 C22 1.496(11) . ?
C20 C21 1.546(8) . ?
C20 H20 1.0000 . ?
C21 H21A 0.9800 . ?
C21 H21B 0.9800 . ?
C21 H21C 0.9800 . ?
C22 H22A 0.9800 . ?
C22 H22B 0.9800 . ?
C22 H22C 0.9800 . ?
C23 C24 1.506(10) . ?
C23 C25 1.519(9) . ?
C23 H23 1.0000 . ?
C24 H24A 0.9800 . ?
C24 H24B 0.9800 . ?
C24 H24C 0.9800 . ?
C25 H25A 0.9800 . ?
C25 H25B 0.9800 . ?
C25 H25C 0.9800 . ?
C26 C31 1.413(9) . ?
C26 C27 1.421(9) . ?
C27 C28 1.392(8) . ?
C27 C32 1.499(10) . ?
C28 C29 1.385(10) . ?
C28 H28 0.9500 . ?
C29 C30 1.356(10) . ?
C29 H29 0.9500 . ?
C30 C31 1.404(8) . ?
C30 H30 0.9500 . ?
C31 C35 1.507(10) . ?
C32 C34 1.524(12) . ?
C32 C33 1.527(10) . ?
C32 H32 1.0000 . ?
C33 H33A 0.9800 . ?
C33 H33B 0.9800 . ?
C33 H33C 0.9800 . ?
C34 H34A 0.9800 . ?
C34 H34B 0.9800 . ?
C34 H34C 0.9800 . ?
C35 C37 1.530(10) . ?
C35 C36 1.543(10) . ?
C35 H35 1.0000 . ?
C36 H36A 0.9800 . ?
C36 H36B 0.9800 . ?
C36 H36C 0.9800 . ?
C37 H37A 0.9800 . ?
C37 H37B 0.9800 . ?
C37 H37C 0.9800 . ?
C38 N4 1.331(8) . ?
C38 N3 1.334(8) . ?
C38 H38 0.9500 . ?
N3 C39 1.381(9) . ?
N3 C41 1.446(8) . ?
N4 C40 1.407(8) . ?
N4 C50 1.456(7) . ?
C39 C40 1.369(8) . ?
C39 H39 0.9500 . ?
C41 C42 1.385(9) . ?
C41 C46 1.397(10) . ?
C42 C43 1.383(10) . ?
C42 C47 1.519(10) . ?
C43 C44 1.393(10) . ?
C43 H43 0.9500 . ?
C44 C45 1.388(10) . ?
C44 C48 1.526(9) . ?
C45 C46 1.392(10) . ?
C45 H45 0.9500 . ?
C46 C49 1.485(10) . ?
C47 H47A 0.9800 . ?
C47 H47B 0.9800 . ?
C47 H47C 0.9800 . ?
C48 H48A 0.9800 . ?
C48 H48B 0.9800 . ?
C48 H48C 0.9800 . ?
C49 H49A 0.9800 . ?
C49 H49B 0.9800 . ?
C49 H49C 0.9800 . ?
C50 C51 1.390(9) . ?
C50 C55 1.395(9) . ?
C51 C52 1.412(8) . ?
C51 C56 1.485(9) . ?
C52 C53 1.381(10) . ?
C52 H52 0.9500 . ?
C53 C54 1.383(10) . ?
C53 C57 1.520(8) . ?
C54 C55 1.398(8) . ?
C54 H54 0.9500 . ?
C55 C58 1.504(10) . ?
C56 H56A 0.9800 . ?
C56 H56B 0.9800 . ?
C56 H56C 0.9800 . ?
C57 H57A 0.9800 . ?
C57 H57B 0.9800 . ?
C57 H57C 0.9800 . ?
C58 H58A 0.9800 . ?
C58 H58B 0.9800 . ?
C58 H58C 0.9800 . ?
C1S C2S 1.507(11) . ?
C1S H1S1 0.9800 . ?
C1S H1S2 0.9800 . ?
C1S H1S3 0.9800 . ?
C2S C7S 1.388(10) . ?
C2S C3S 1.389(11) . ?
C3S C4S 1.384(10) . ?
C3S H3S 0.9500 . ?
C4S C5S 1.379(10) . ?
C4S H4S 0.9500 . ?
C5S C6S 1.368(11) . ?
C5S H5S 0.9500 . ?
C6S C7S 1.376(11) . ?
C6S H6S 0.9500 . ?
C7S H7S 0.9500 . ?
C1T C2T 1.428(14) . ?
C1T H1T1 0.9800 . ?
C1T H1T2 0.9800 . ?
C1T H1T3 0.9800 . ?
C2T C3T 1.350(12) . ?
C2T C7T 1.430(13) . ?
C3T C4T 1.398(16) . ?
C3T H3T 0.9500 . ?
C4T C5T 1.361(17) . ?
C4T H4T 0.9500 . ?
C5T C6T 1.409(15) . ?
C5T H5T 0.9500 . ?
C6T C7T 1.357(16) . ?
C6T H6T 0.9500 . ?
C7T H7T 0.9500 . ?
